data_7123021
loop_
_publ_author_name
'Crawford, Adam W.'
'Groeneman , Ryan'
'Unruh, Daniel K.'
'Hutchins, Kristin M.'

_publ_section_title
;
 Cooling-rate dependent single-crystal-to-single-crystal phase transition
 in an organic co-crystal
;
_journal_name_full 'Chemical Communications'
_journal_paper_doi 10.1039/C9CC00836E
_journal_year 2019
_chemical_formula_sum 'C18 H12 Br4 N2'
_chemical_formula_weight 575.94
_space_group_IT_number 2
_symmetry_cell_setting triclinic
_symmetry_Int_Tables_number 2
_symmetry_space_group_name_Hall '-P 1'
_symmetry_space_group_name_H-M 'P -1'
_atom_sites_solution_hydrogens geom
_atom_sites_solution_primary dual
_atom_sites_solution_secondary difmap
_audit_creation_date 2018-10-31T15:20:17-00:00
_audit_creation_method 'WinGX routine CIF_UPDATE'
_audit_update_record
;
2019-01-09 deposited with the CCDC.    2019-02-21 downloaded from the CCDC.
;
_cell_angle_alpha 102.795(2)
_cell_angle_beta 93.323(2)
_cell_angle_gamma 94.316(2)
_cell_formula_units_Z 2
_cell_length_a 3.9924(2)
_cell_length_b 13.5015(6)
_cell_length_c 17.3091(8)
_cell_measurement_reflns_used 4393
_cell_measurement_temperature 249(2)
_cell_measurement_theta_max 26.81
_cell_measurement_theta_min 2.42
_cell_volume 904.59(7)
_computing_cell_refinement 'Bruker SAINT'
_computing_data_collection 'Bruker APEX2'
_computing_data_reduction 'Bruker SAINT'
_computing_structure_refinement 'SHELXL-2016/6 (Sheldrick, 2016)'
_computing_structure_solution 'SHELXT 2014/5 (Sheldrick, 2014)'
_diffrn_ambient_temperature 249(2)
_diffrn_measured_fraction_theta_full 0.999
_diffrn_measured_fraction_theta_max 0.992
_diffrn_measurement_device_type 'Bruker APEX-II CCD'
_diffrn_measurement_method '\f and \w scans'
_diffrn_radiation_monochromator graphite
_diffrn_radiation_source 'fine-focus sealed tube'
_diffrn_radiation_type MoK\a
_diffrn_radiation_wavelength 0.71073
_diffrn_reflns_av_R_equivalents 0.0335
_diffrn_reflns_av_unetI/netI 0.0349
_diffrn_reflns_Laue_measured_fraction_full 0.999
_diffrn_reflns_Laue_measured_fraction_max 0.992
_diffrn_reflns_limit_h_max 5
_diffrn_reflns_limit_h_min -5
_diffrn_reflns_limit_k_max 17
_diffrn_reflns_limit_k_min -17
_diffrn_reflns_limit_l_max 22
_diffrn_reflns_limit_l_min -22
_diffrn_reflns_number 14191
_diffrn_reflns_point_group_measured_fraction_full 0.999
_diffrn_reflns_point_group_measured_fraction_max 0.992
_diffrn_reflns_theta_full 25.242
_diffrn_reflns_theta_max 27.561
_diffrn_reflns_theta_min 1.553
_exptl_absorpt_coefficient_mu 8.9
_exptl_absorpt_correction_T_max 0.8621
_exptl_absorpt_correction_T_min 0.5748
_exptl_absorpt_correction_type multi-scan
_exptl_absorpt_process_details SADABS
_exptl_crystal_colour colourless
_exptl_crystal_density_diffrn 2.114
_exptl_crystal_description rod
_exptl_crystal_F_000 548
_exptl_crystal_recrystallization_method 'Re-crystallisation from solvent'
_exptl_crystal_size_max 0.468
_exptl_crystal_size_mid 0.202
_exptl_crystal_size_min 0.177
_refine_diff_density_max 0.327
_refine_diff_density_min -0.453
_refine_diff_density_rms 0.074
_refine_ls_extinction_method none
_refine_ls_goodness_of_fit_ref 1.041
_refine_ls_hydrogen_treatment constr
_refine_ls_matrix_type full
_refine_ls_number_parameters 271
_refine_ls_number_reflns 4155
_refine_ls_number_restraints 244
_refine_ls_restrained_S_all 1.012
_refine_ls_R_factor_all 0.0489
_refine_ls_R_factor_gt 0.0275
_refine_ls_shift/su_max 0.002
_refine_ls_shift/su_mean 0
_refine_ls_structure_factor_coef Fsqd
_refine_ls_weighting_details 'w=1/[\s^2^(Fo^2^)+(0.0179P)^2^+0.2285P] where P=(Fo^2^+2Fc^2^)/3'
_refine_ls_weighting_scheme calc
_refine_ls_wR_factor_gt 0.0523
_refine_ls_wR_factor_ref 0.0581
_reflns_Friedel_coverage 0
_reflns_number_gt 3022
_reflns_number_total 4155
_reflns_threshold_expression 'I > 2\s(I)'
_cod_data_source_file c9cc00836e2.cif
_cod_data_source_block TBrB_BPE_250K
_cod_database_code 7123021
_shelx_estimated_absorpt_t_min 0.103
_shelx_estimated_absorpt_t_max 0.302

loop_
_symmetry_equiv_pos_as_xyz
'x, y, z'
'-x, -y, -z'

loop_
_atom_site_label
_atom_site_type_symbol
_atom_site_fract_x
_atom_site_fract_y
_atom_site_fract_z
_atom_site_U_iso_or_equiv
_atom_site_adp_type
_atom_site_occupancy
_atom_site_site_symmetry_order
_atom_site_calc_flag
_atom_site_refinement_flags_posn
_atom_site_refinement_flags_adp
_atom_site_refinement_flags_occupancy
_atom_site_disorder_assembly
_atom_site_disorder_group
Br1 Br -0.28281(7) 0.71177(2) -0.02545(2) 0.04445(9) Uani 1 1 d . . . . .
Br2 Br 0.03655(8) 0.69118(2) 0.15411(2) 0.04846(10) Uani 1 1 d . . . . .
Br3 Br 0.54142(8) 0.21533(2) 0.44410(2) 0.04852(10) Uani 1 1 d . . . . .
Br4 Br 0.88543(7) 0.19962(2) 0.62326(2) 0.04595(9) Uani 1 1 d . . . . .
N1 N 0.5899(7) 0.4698(2) 0.23503(15) 0.0498(7) Uani 1 1 d . . . . .
C1 C 0.5739(8) 0.5479(2) 0.29592(18) 0.0450(8) Uani 1 1 d . . . . .
H1 H 0.471391 0.60492 0.286271 0.054 Uiso 1 1 calc R U . . .
C2 C 0.6979(7) 0.5512(2) 0.37257(16) 0.0371(7) Uani 1 1 d . . . . .
H2 H 0.676887 0.608391 0.413672 0.045 Uiso 1 1 calc R U . . .
C3 C 0.8544(6) 0.4684(2) 0.38799(16) 0.0328(6) Uani 1 1 d . . . . .
C4 C 0.8686(8) 0.3869(2) 0.32497(17) 0.0444(7) Uani 1 1 d . . . . .
H4 H 0.968091 0.328459 0.332546 0.053 Uiso 1 1 calc R U . . .
C5 C 0.7365(8) 0.3913(3) 0.25085(19) 0.0524(9) Uani 1 1 d . . . . .
H5 H 0.751469 0.334796 0.208675 0.063 Uiso 1 1 calc R U . . .
C6 C 1.0020(7) 0.4648(2) 0.46714(16) 0.0365(7) Uani 1 1 d . . . . .
H6 H 1.109796 0.406322 0.470998 0.044 Uiso 1 1 calc R U . . .
C7 C 0.1344(6) 0.4916(2) 0.07370(16) 0.0330(6) Uani 1 1 d . . . . .
H7 H 0.226149 0.485946 0.123609 0.04 Uiso 1 1 calc R U . . .
C8 C 0.0142(6) 0.5818(2) 0.06427(15) 0.0318(6) Uani 1 1 d . . . . .
C9 C -0.1185(6) 0.5898(2) -0.00935(16) 0.0304(6) Uani 1 1 d . . . . .
N2A N 0.8856(14) 0.0228(3) 0.2656(2) 0.0474(12) Uani 0.928(8) 1 d . U P A 1
C10A C 0.9904(14) 0.0984(4) 0.2341(3) 0.0483(13) Uani 0.928(8) 1 d . U P A 1
H10A H 1.132884 0.152224 0.26628 0.058 Uiso 0.928(8) 1 calc R U P A 1
C11A C 0.9054(13) 0.1040(4) 0.1571(2) 0.0435(11) Uani 0.928(8) 1 d . U P A 1
H11A H 0.988596 0.160366 0.138089 0.052 Uiso 0.928(8) 1 calc R U P A 1
C12A C 0.6983(11) 0.0267(3) 0.1082(2) 0.0353(10) Uani 0.928(8) 1 d D U P A 1
C13A C 0.5868(12) -0.0540(3) 0.1406(2) 0.0408(11) Uani 0.928(8) 1 d . U P A 1
H13A H 0.444683 -0.109086 0.109917 0.049 Uiso 0.928(8) 1 calc R U P A 1
C14A C 0.6876(13) -0.0521(4) 0.2183(2) 0.0458(11) Uani 0.928(8) 1 d . U P A 1
H14A H 0.610942 -0.107508 0.239185 0.055 Uiso 0.928(8) 1 calc R U P A 1
C15A C 0.6070(7) 0.0319(3) 0.02522(19) 0.0372(10) Uani 0.928(8) 1 d D U P A 1
H15A H 0.712996 0.086101 0.007154 0.045 Uiso 0.928(8) 1 calc R U P A 1
N2B N 0.932(18) 0.046(5) 0.267(2) 0.042(5) Uani 0.072(8) 1 d G U P A 2
C10B C 0.988(17) 0.114(4) 0.219(4) 0.039(5) Uani 0.072(8) 1 d G U P A 2
H10B H 1.122516 0.175934 0.238641 0.047 Uiso 0.072(8) 1 calc R U P A 2
C11B C 0.846(17) 0.091(5) 0.141(4) 0.035(5) Uani 0.072(8) 1 d G U P A 2
H11B H 0.884027 0.137573 0.108232 0.042 Uiso 0.072(8) 1 calc R U P A 2
C12B C 0.648(15) 0.000(5) 0.111(2) 0.034(4) Uani 0.072(8) 1 d DG U P A 2
C13B C 0.592(14) -0.068(4) 0.160(3) 0.035(5) Uani 0.072(8) 1 d G U P A 2
H13B H 0.457654 -0.129859 0.139729 0.042 Uiso 0.072(8) 1 calc R U P A 2
C14B C 0.734(17) -0.045(5) 0.237(3) 0.040(5) Uani 0.072(8) 1 d G U P A 2
H14B H 0.696141 -0.0915 0.270139 0.049 Uiso 0.072(8) 1 calc R U P A 2
C15B C 0.497(10) -0.025(3) 0.0277(18) 0.032(6) Uani 0.072(8) 1 d D U P A 2
H15B H 0.372824 -0.088976 0.012649 0.038 Uiso 0.072(8) 1 calc R U P A 2
C16 C 0.6449(6) -0.0072(2) 0.57295(15) 0.0307(6) Uani 1 1 d . . . . .
H16 H 0.743532 -0.011837 0.622536 0.037 Uiso 1 1 calc R U . . .
C17 C 0.6630(6) 0.0847(2) 0.55075(15) 0.0301(6) Uani 1 1 d . . . . .
C18 C 0.5181(6) 0.0922(2) 0.47780(15) 0.0288(6) Uani 1 1 d . . . . .

loop_
_atom_site_aniso_label
_atom_site_aniso_U_11
_atom_site_aniso_U_22
_atom_site_aniso_U_33
_atom_site_aniso_U_23
_atom_site_aniso_U_13
_atom_site_aniso_U_12
Br1 0.04840(18) 0.03845(19) 0.0522(2) 0.02002(15) 0.00361(14) 0.01175(14)
Br2 0.0605(2) 0.0432(2) 0.03792(19) 0.00104(15) 0.00056(14) 0.00802(15)
Br3 0.0607(2) 0.03486(19) 0.0536(2) 0.01807(15) 0.00272(16) 0.00472(15)
Br4 0.04778(18) 0.03809(19) 0.04237(19) -0.00641(14) -0.00512(14) -0.00431(14)
N1 0.0652(17) 0.0528(18) 0.0307(14) 0.0094(13) -0.0048(12) 0.0075(14)
C1 0.0547(19) 0.045(2) 0.0389(19) 0.0167(16) -0.0005(14) 0.0109(15)
C2 0.0457(16) 0.0340(17) 0.0304(16) 0.0048(13) 0.0019(13) 0.0042(13)
C3 0.0350(14) 0.0353(17) 0.0291(15) 0.0115(13) 0.0004(11) -0.0007(12)
C4 0.0591(19) 0.0393(19) 0.0347(17) 0.0082(14) -0.0009(14) 0.0083(15)
C5 0.070(2) 0.048(2) 0.0367(19) 0.0046(16) -0.0021(16) 0.0123(17)
C6 0.0412(15) 0.0331(17) 0.0369(17) 0.0130(12) -0.0021(13) 0.0032(13)
C7 0.0314(14) 0.0379(17) 0.0328(16) 0.0156(14) 0.0002(12) 0.0024(12)
C8 0.0313(13) 0.0324(16) 0.0312(15) 0.0070(13) 0.0033(11) -0.0001(12)
C9 0.0278(13) 0.0303(15) 0.0371(16) 0.0153(13) 0.0050(11) 0.0029(11)
N2A 0.059(2) 0.054(3) 0.0312(16) 0.0108(16) -0.0022(14) 0.015(2)
C10A 0.057(2) 0.048(3) 0.036(3) 0.003(2) -0.0054(19) 0.0109(19)
C11A 0.051(3) 0.045(2) 0.035(3) 0.009(2) 0.0025(19) 0.0125(17)
C12A 0.042(2) 0.040(3) 0.0257(16) 0.0065(15) 0.0062(14) 0.0178(18)
C13A 0.0508(19) 0.041(2) 0.032(2) 0.0085(18) -0.0027(18) 0.0126(16)
C14A 0.060(3) 0.050(2) 0.032(3) 0.014(2) 0.005(2) 0.0180(18)
C15A 0.0419(18) 0.041(2) 0.0323(19) 0.0125(15) 0.0031(13) 0.0125(15)
N2B 0.057(9) 0.050(9) 0.023(8) 0.013(7) -0.002(8) 0.013(8)
C10B 0.055(9) 0.037(8) 0.029(8) 0.014(7) -0.003(8) 0.017(8)
C11B 0.050(9) 0.037(8) 0.022(8) 0.014(7) 0.000(8) 0.014(8)
C12B 0.042(8) 0.039(8) 0.025(7) 0.011(6) 0.001(7) 0.016(7)
C13B 0.047(9) 0.039(8) 0.024(8) 0.013(7) 0.007(8) 0.013(8)
C14B 0.055(9) 0.048(8) 0.024(8) 0.017(8) 0.003(9) 0.014(8)
C15B 0.041(11) 0.033(11) 0.026(8) 0.015(9) -0.001(9) 0.012(10)
C16 0.0310(13) 0.0365(17) 0.0249(15) 0.0071(12) 0.0005(11) 0.0057(12)
C17 0.0289(13) 0.0296(15) 0.0273(14) -0.0024(12) 0.0024(11) 0.0006(11)
C18 0.0323(14) 0.0265(15) 0.0296(15) 0.0086(12) 0.0061(11) 0.0061(11)

loop_
_atom_type_symbol
_atom_type_description
_atom_type_scat_dispersion_real
_atom_type_scat_dispersion_imag
_atom_type_scat_source
C C 0.0033 0.0016 'International Tables Vol C Tables 4.2.6.8 and 6.1.1.4'
H H 0 0 'International Tables Vol C Tables 4.2.6.8 and 6.1.1.4'
Br Br -0.2901 2.4595 'International Tables Vol C Tables 4.2.6.8 and 6.1.1.4'
N N 0.0061 0.0033 'International Tables Vol C Tables 4.2.6.8 and 6.1.1.4'

loop_
_geom_angle_atom_site_label_1
_geom_angle_atom_site_label_2
_geom_angle_atom_site_label_3
_geom_angle
_geom_angle_site_symmetry_1
C5 N1 C1 116.1(3) .
N1 C1 C2 124.2(3) .
N1 C1 H1 117.9 .
C2 C1 H1 117.9 .
C1 C2 C3 118.9(3) .
C1 C2 H2 120.6 .
C3 C2 H2 120.6 .
C4 C3 C2 117.0(2) .
C4 C3 C6 119.7(3) .
C2 C3 C6 123.4(3) .
C5 C4 C3 119.6(3) .
C5 C4 H4 120.2 .
C3 C4 H4 120.2 .
N1 C5 C4 124.2(3) .
N1 C5 H5 117.9 .
C4 C5 H5 117.9 .
C6 C6 C3 126.4(3) 2_766
C6 C6 H6 116.8 2_766
C3 C6 H6 116.8 .
C9 C7 C8 119.4(2) 2_565
C9 C7 H7 120.3 2_565
C8 C7 H7 120.3 .
C7 C8 C9 120.0(2) .
C7 C8 Br2 118.1(2) .
C9 C8 Br2 122.0(2) .
C7 C9 C8 120.6(2) 2_565
C7 C9 Br1 117.78(19) 2_565
C8 C9 Br1 121.6(2) .
C10A N2A C14A 116.1(3) .
N2A C10A C11A 124.3(3) .
N2A C10A H10A 117.9 .
C11A C10A H10A 117.9 .
C12A C11A C10A 119.6(4) .
C12A C11A H11A 120.2 .
C10A C11A H11A 120.2 .
C11A C12A C13A 116.7(3) .
C11A C12A C15A 120.0(3) .
C13A C12A C15A 123.3(3) .
C14A C13A C12A 118.9(3) .
C14A C13A H13A 120.5 .
C12A C13A H13A 120.5 .
N2A C14A C13A 124.3(4) .
N2A C14A H14A 117.8 .
C13A C14A H14A 117.8 .
C15A C15A C12A 126.1(5) 2_655
C15A C15A H15A 117 2_655
C12A C15A H15A 117 .
C10B N2B C14B 120 .
N2B C10B C11B 120 .
N2B C10B H10B 120 .
C11B C10B H10B 120 .
C12B C11B C10B 120 .
C12B C11B H11B 120 .
C10B C11B H11B 120 .
C13B C12B C11B 120 .
C13B C12B C15B 120(4) .
C11B C12B C15B 120(4) .
C12B C13B C14B 120 .
C12B C13B H13B 120 .
C14B C13B H13B 120 .
C13B C14B N2B 120 .
C13B C14B H14B 120 .
N2B C14B H14B 120 .
C15B C15B C12B 132(5) 2_655
C15B C15B H15B 113.9 2_655
C12B C15B H15B 113.9 .
C18 C16 C17 119.6(2) 2_656
C18 C16 H16 120.2 2_656
C17 C16 H16 120.2 .
C16 C17 C18 120.6(2) .
C16 C17 Br4 117.91(19) .
C18 C17 Br4 121.5(2) .
C16 C18 C17 119.9(2) 2_656
C16 C18 Br3 117.91(19) 2_656
C17 C18 Br3 122.2(2) .

loop_
_geom_bond_atom_site_label_1
_geom_bond_atom_site_label_2
_geom_bond_distance
_geom_bond_site_symmetry_2
Br1 C9 1.888(3) .
Br2 C8 1.885(3) .
Br3 C18 1.878(3) .
Br4 C17 1.890(2) .
N1 C5 1.320(4) .
N1 C1 1.324(4) .
C1 C2 1.379(4) .
C1 H1 0.94 .
C2 C3 1.388(4) .
C2 H2 0.94 .
C3 C4 1.375(4) .
C3 C6 1.472(4) .
C4 C5 1.374(4) .
C4 H4 0.94 .
C5 H5 0.94 .
C6 C6 1.313(5) 2_766
C6 H6 0.94 .
C7 C9 1.376(4) 2_565
C7 C8 1.381(4) .
C7 H7 0.94 .
C8 C9 1.381(3) .
N2A C10A 1.312(5) .
N2A C14A 1.325(5) .
C10A C11A 1.376(5) .
C10A H10A 0.94 .
C11A C12A 1.374(5) .
C11A H11A 0.94 .
C12A C13A 1.388(5) .
C12A C15A 1.479(4) .
C13A C14A 1.375(5) .
C13A H13A 0.94 .
C14A H14A 0.94 .
C15A C15A 1.305(6) 2_655
C15A H15A 0.94 .
N2B C10B 1.39 .
N2B C14B 1.39 .
C10B C11B 1.39 .
C10B H10B 0.94 .
C11B C12B 1.39 .
C11B H11B 0.94 .
C12B C13B 1.39 .
C12B C15B 1.49(3) .
C13B C14B 1.39 .
C13B H13B 0.94 .
C14B H14B 0.94 .
C15B C15B 1.29(3) 2_655
C15B H15B 0.94 .
C16 C18 1.373(3) 2_656
C16 C17 1.376(4) .
C16 H16 0.94 .
C17 C18 1.385(3) .

loop_
_geom_hbond_atom_site_label_D
_geom_hbond_atom_site_label_H
_geom_hbond_atom_site_label_A
_geom_hbond_distance_DH
_geom_hbond_distance_HA
_geom_hbond_distance_DA
_geom_hbond_angle_DHA
_geom_hbond_site_symmetry_A
C7 H7 N1 0.94 2.41 3.324(3) 165.7 .
C16 H16 N2A 0.94 2.41 3.328(4) 166.8 2_756
C16 H16 N2B 0.94 2.39 3.32(4) 168.3 2_756
